data_1568131
loop_
_publ_author_name
'Lasso, Juan D.'
'Castillo-Pazos, Durbis J'
'Sim, Malcolm'
'Barroso-Flores, Joaqu&#xed;n'
'Li, Chao-Jun'

_publ_section_title
;
 EDA mediated S-N bond coupling of nitroarenes and sodium sulfinate salts.
;
_journal_issue 3
_journal_name_full 'Chemical science'
_journal_page_first 525
_journal_page_last 532
_journal_paper_doi 10.1039/d2sc06087f
_journal_volume 14
_journal_year 2023
_chemical_formula_sum 'C8 H8 N2 O3 S'
_chemical_formula_weight 212.22
_chemical_name_systematic N-(4-cyanophenyl)-N-hydroxymethanesulfonamide
_space_group_crystal_system monoclinic
_space_group_IT_number 14
_space_group_name_Hall '-P 2yn'
_space_group_name_H-M_alt 'P 1 21/n 1'
_atom_sites_solution_hydrogens geom
_atom_sites_solution_primary iterative
_atom_sites_solution_secondary difmap
_audit_creation_method SHELXL-2017/1
_audit_update_record
;
2022-09-21 deposited with the CCDC.	2022-12-08 downloaded from the CCDC.
;
_cell_angle_alpha 90
_cell_angle_beta 93.606(5)
_cell_angle_gamma 90
_cell_formula_units_Z 4
_cell_length_a 8.2861(15)
_cell_length_b 5.4731(10)
_cell_length_c 20.821(4)
_cell_measurement_reflns_used 1764
_cell_measurement_temperature 298(2)
_cell_measurement_theta_max 72.214
_cell_measurement_theta_min 5.882
_cell_volume 942.4(3)
_computing_cell_refinement 'Bruker APEX3'
_computing_data_collection 'Bruker APEX3'
_computing_data_reduction 'Bruker APEX3'
_computing_structure_refinement 'SHELXL-2017/1 (Sheldrick, 2017)'
_computing_structure_solution 'SHELXT 2014/5 (Sheldrick, 2014)'
_diffrn_ambient_temperature 298(2)
_diffrn_measured_fraction_theta_full 0.969
_diffrn_measured_fraction_theta_max 0.970
_diffrn_measurement_device_type 'Bruker AXS D8'
_diffrn_measurement_method '\w and \f scans'
_diffrn_radiation_type CuK\a
_diffrn_radiation_wavelength 1.54178
_diffrn_reflns_av_R_equivalents 0.0341
_diffrn_reflns_av_unetI/netI 0.0228
_diffrn_reflns_Laue_measured_fraction_full 0.969
_diffrn_reflns_Laue_measured_fraction_max 0.970
_diffrn_reflns_limit_h_max 10
_diffrn_reflns_limit_h_min -10
_diffrn_reflns_limit_k_max 6
_diffrn_reflns_limit_k_min -4
_diffrn_reflns_limit_l_max 25
_diffrn_reflns_limit_l_min -25
_diffrn_reflns_number 13264
_diffrn_reflns_point_group_measured_fraction_full 0.969
_diffrn_reflns_point_group_measured_fraction_max 0.970
_diffrn_reflns_theta_full 67.679
_diffrn_reflns_theta_max 72.214
_diffrn_reflns_theta_min 5.882
_exptl_absorpt_coefficient_mu 2.951
_exptl_absorpt_correction_T_max 0.7536
_exptl_absorpt_correction_T_min 0.5011
_exptl_absorpt_correction_type multi-scan
_exptl_absorpt_process_details 'Bruker AXScale'
_exptl_crystal_colour colorless
_exptl_crystal_density_diffrn 1.496
_exptl_crystal_density_method 'not measured'
_exptl_crystal_description block
_exptl_crystal_F_000 440
_exptl_crystal_size_max 0.353
_exptl_crystal_size_mid 0.272
_exptl_crystal_size_min 0.203
_refine_diff_density_max 0.202
_refine_diff_density_min -0.258
_refine_diff_density_rms 0.050
_refine_ls_extinction_method none
_refine_ls_goodness_of_fit_ref 1.088
_refine_ls_hydrogen_treatment mixed
_refine_ls_matrix_type full
_refine_ls_number_parameters 130
_refine_ls_number_reflns 1809
_refine_ls_number_restraints 0
_refine_ls_restrained_S_all 1.088
_refine_ls_R_factor_all 0.0342
_refine_ls_R_factor_gt 0.0338
_refine_ls_shift/su_max 0.002
_refine_ls_shift/su_mean 0.000
_refine_ls_structure_factor_coef Fsqd
_refine_ls_weighting_details 'w=1/[\s^2^(Fo^2^)+(0.0495P)^2^+0.2907P] where P=(Fo^2^+2Fc^2^)/3'
_refine_ls_weighting_scheme calc
_refine_ls_wR_factor_gt 0.0920
_refine_ls_wR_factor_ref 0.0925
_reflns_Friedel_coverage 0.000
_reflns_number_gt 1764
_reflns_number_total 1809
_reflns_threshold_expression 'I > 2\s(I)'
_cod_data_source_file d2sc06087f1.cif
_cod_data_source_block DC5
_cod_depositor_comments 'Adding full bibliography for 1568131.cif.'
_cod_original_sg_symbol_H-M 'P 21/n'
_cod_database_code 1568131
_shelx_shelxl_version_number 2017/1
_shelx_space_group_comment
;
The symmetry employed for this shelxl refinement is uniquely defined
by the following loop, which should always be used as a source of
symmetry information in preference to the above space-group names.
They are only intended as comments.
;
_shelx_estimated_absorpt_t_min 0.422
_shelx_estimated_absorpt_t_max 0.586

loop_
_space_group_symop_operation_xyz
'x, y, z'
'-x+1/2, y+1/2, -z+1/2'
'-x, -y, -z'
'x-1/2, -y-1/2, z-1/2'

loop_
_atom_site_label
_atom_site_type_symbol
_atom_site_fract_x
_atom_site_fract_y
_atom_site_fract_z
_atom_site_U_iso_or_equiv
_atom_site_adp_type
_atom_site_occupancy
_atom_site_site_symmetry_order
_atom_site_calc_flag
_atom_site_refinement_flags_posn
_atom_site_refinement_flags_adp
_atom_site_refinement_flags_occupancy
_atom_site_disorder_assembly
_atom_site_disorder_group
C1 C 0.47316(17) 0.5915(3) 0.58373(7) 0.0361(3) Uani 1 1 d . . . . .
C2 C 0.32327(19) 0.6715(3) 0.55826(7) 0.0405(3) Uani 1 1 d . . . . .
H2 H 0.316274 0.810096 0.532401 0.049 Uiso 1 1 calc R U . . .
C3 C 0.18473(17) 0.5453(3) 0.57129(7) 0.0382(3) Uani 1 1 d . . . . .
H3 H 0.084119 0.597987 0.554398 0.046 Uiso 1 1 calc R U . . .
C4 C 0.19788(16) 0.3382(3) 0.61008(6) 0.0310(3) Uani 1 1 d . . . . .
C5 C 0.34738(19) 0.2544(3) 0.63436(8) 0.0359(3) Uani 1 1 d . . . . .
H5 H 0.354263 0.113118 0.659212 0.043 Uiso 1 1 calc R U . . .
N8 N 0.72613(18) 0.8449(3) 0.56171(8) 0.0551(4) Uani 1 1 d . . . . .
C7 C 0.6152(2) 0.7300(3) 0.57132(8) 0.0427(4) Uani 1 1 d . . . . .
C6 C 0.48609(17) 0.3807(3) 0.62162(7) 0.0393(3) Uani 1 1 d . . . . .
H6 H 0.586720 0.326186 0.638018 0.047 Uiso 1 1 calc R U . . .
O10 O -0.07552(14) 0.2632(2) 0.58127(6) 0.0470(3) Uani 1 1 d . . . . .
H10 H -0.123(2) 0.145(4) 0.5718(10) 0.071 Uiso 1 1 calc R U . . .
S11 S -0.00423(4) 0.26527(6) 0.70155(2) 0.03512(16) Uani 1 1 d . . . . .
C12 C -0.0369(2) 0.5814(3) 0.70397(8) 0.0454(4) Uani 1 1 d . . . . .
H12A H 0.065296 0.664621 0.707347 0.068 Uiso 1 1 calc R U . . .
H12B H -0.096854 0.620880 0.740559 0.068 Uiso 1 1 calc R U . . .
H12C H -0.096976 0.631979 0.665319 0.068 Uiso 1 1 calc R U . . .
O13 O -0.15511(14) 0.1401(2) 0.70359(7) 0.0536(3) Uani 1 1 d . . . . .
O14 O 0.12774(15) 0.2000(3) 0.74531(6) 0.0513(3) Uani 1 1 d . . . . .
N9 N 0.05703(14) 0.2039(2) 0.62633(6) 0.0343(3) Uani 1 1 d . . . . .

loop_
_atom_site_aniso_label
_atom_site_aniso_U_11
_atom_site_aniso_U_22
_atom_site_aniso_U_33
_atom_site_aniso_U_23
_atom_site_aniso_U_13
_atom_site_aniso_U_12
C1 0.0338(7) 0.0383(8) 0.0366(7) -0.0045(6) 0.0053(5) -0.0096(6)
C2 0.0421(8) 0.0380(8) 0.0411(7) 0.0067(6) 0.0011(6) -0.0092(6)
C3 0.0330(7) 0.0391(8) 0.0420(7) 0.0060(6) -0.0024(6) -0.0043(6)
C4 0.0301(7) 0.0301(7) 0.0332(6) -0.0035(5) 0.0042(5) -0.0048(5)
C5 0.0339(7) 0.0336(8) 0.0405(8) 0.0035(5) 0.0046(6) 0.0002(5)
N8 0.0441(8) 0.0549(9) 0.0662(9) 0.0032(8) 0.0020(6) -0.0208(7)
C7 0.0389(8) 0.0433(9) 0.0457(9) -0.0027(6) 0.0020(7) -0.0109(6)
C6 0.0293(7) 0.0432(8) 0.0455(8) 0.0007(6) 0.0025(6) -0.0008(6)
O10 0.0367(6) 0.0504(7) 0.0522(7) 0.0062(5) -0.0113(5) -0.0152(5)
S11 0.0291(2) 0.0348(2) 0.0421(2) 0.00559(13) 0.00746(15) -0.00105(12)
C12 0.0442(8) 0.0387(8) 0.0537(9) -0.0061(7) 0.0067(7) 0.0028(7)
O13 0.0375(6) 0.0517(7) 0.0737(8) 0.0026(6) 0.0196(5) -0.0109(5)
O14 0.0450(6) 0.0638(7) 0.0452(6) 0.0175(5) 0.0039(5) 0.0078(6)
N9 0.0287(6) 0.0339(6) 0.0403(6) 0.0009(5) 0.0014(5) -0.0052(5)

loop_
_atom_type_symbol
_atom_type_description
_atom_type_scat_dispersion_real
_atom_type_scat_dispersion_imag
_atom_type_scat_source
C C 0.0181 0.0091 'International Tables Vol C Tables 4.2.6.8 and 6.1.1.4'
H H 0.0000 0.0000 'International Tables Vol C Tables 4.2.6.8 and 6.1.1.4'
O O 0.0492 0.0322 'International Tables Vol C Tables 4.2.6.8 and 6.1.1.4'
S S 0.3331 0.5567 'International Tables Vol C Tables 4.2.6.8 and 6.1.1.4'
N N 0.0311 0.0180 'International Tables Vol C Tables 4.2.6.8 and 6.1.1.4'

loop_
_geom_angle_atom_site_label_1
_geom_angle_atom_site_label_2
_geom_angle_atom_site_label_3
_geom_angle
_geom_angle_site_symmetry_1
_geom_angle_site_symmetry_3
_geom_angle_publ_flag
C2 C1 C6 120.66(13) . . ?
C2 C1 C7 119.18(14) . . ?
C6 C1 C7 120.15(14) . . ?
C3 C2 C1 120.10(14) . . ?
C3 C2 H2 120.0 . . ?
C1 C2 H2 120.0 . . ?
C2 C3 C4 119.04(13) . . ?
C2 C3 H3 120.5 . . ?
C4 C3 H3 120.5 . . ?
C5 C4 C3 121.11(13) . . ?
C5 C4 N9 117.70(13) . . ?
C3 C4 N9 121.19(12) . . ?
C6 C5 C4 119.97(13) . . ?
C6 C5 H5 120.0 . . ?
C4 C5 H5 120.0 . . ?
N8 C7 C1 178.41(19) . . ?
C5 C6 C1 119.10(13) . . ?
C5 C6 H6 120.5 . . ?
C1 C6 H6 120.5 . . ?
N9 O10 H10 109.5 . . ?
O14 S11 O13 119.93(8) . . ?
O14 S11 N9 106.04(7) . . ?
O13 S11 N9 104.11(7) . . ?
O14 S11 C12 110.06(8) . . ?
O13 S11 C12 109.62(8) . . ?
N9 S11 C12 105.99(7) . . ?
S11 C12 H12A 109.5 . . ?
S11 C12 H12B 109.5 . . ?
H12A C12 H12B 109.5 . . ?
S11 C12 H12C 109.5 . . ?
H12A C12 H12C 109.5 . . ?
H12B C12 H12C 109.5 . . ?
O10 N9 C4 109.23(11) . . ?
O10 N9 S11 107.16(9) . . ?
C4 N9 S11 114.04(9) . . ?

loop_
_geom_bond_atom_site_label_1
_geom_bond_atom_site_label_2
_geom_bond_distance
_geom_bond_site_symmetry_2
_geom_bond_publ_flag
C1 C2 1.390(2) . ?
C1 C6 1.398(2) . ?
C1 C7 1.436(2) . ?
C2 C3 1.381(2) . ?
C2 H2 0.9300 . ?
C3 C4 1.392(2) . ?
C3 H3 0.9300 . ?
C4 C5 1.386(2) . ?
C4 N9 1.4376(17) . ?
C5 C6 1.381(2) . ?
C5 H5 0.9300 . ?
N8 C7 1.142(2) . ?
C6 H6 0.9300 . ?
O10 N9 1.4362(16) . ?
O10 H10 0.78(3) . ?
S11 O14 1.4241(12) . ?
S11 O13 1.4286(12) . ?
S11 N9 1.7098(13) . ?
S11 C12 1.7526(17) . ?
C12 H12A 0.9600 . ?
C12 H12B 0.9600 . ?
C12 H12C 0.9600 . ?
